data_4073774
loop_
_publ_author_name
'Hill, Anthony F.'
'Smith, Matthew K.'

_publ_section_title
;
 Organometallic Tantalum Tris(methimazolyl)borato Complexes:&#x00A0;
 [Ta(\h2-RC&#x22EE;CR)Cl2{HB(mt)3}] (R = Ph, Et; mt = methimazolyl)
;
_journal_issue 18
_journal_name_full Organometallics
_journal_page_first 4688
_journal_paper_doi 10.1021/om700615w
_journal_volume 26
_journal_year 2007
_chemical_formula_sum 'C20 H30 B Cl6 N6 S3 Ta'
_chemical_formula_weight 855.14
_chemical_name_systematic
;
 ?
;
_space_group_IT_number 14
_symmetry_cell_setting monoclinic
_symmetry_space_group_name_Hall '-P 2ybc'
_symmetry_space_group_name_H-M 'P 1 21/c 1'
_atom_sites_solution_hydrogens geom
_atom_sites_solution_primary direct
_atom_sites_solution_secondary difmap
_audit_creation_method SHELXL-97
_cell_angle_alpha 90.00
_cell_angle_beta 98.08(3)
_cell_angle_gamma 90.00
_cell_formula_units_Z 4
_cell_length_a 9.909(2)
_cell_length_b 17.594(4)
_cell_length_c 18.391(4)
_cell_measurement_reflns_used 37598
_cell_measurement_temperature 200(2)
_cell_measurement_theta_max 27.48
_cell_measurement_theta_min 2.91
_cell_volume 3174.4(12)
_computing_cell_refinement DENZO-SMN
_computing_data_collection 'Nonius Collect'
_computing_data_reduction 'X -Seed'
_computing_molecular_graphics 'X-Seed / POV-Ray'
_computing_publication_material 'Microsoft Office 2000'
_computing_structure_refinement 'SHELXL-97 (Sheldrick, 1997)'
_computing_structure_solution 'SHELXS-97 (Sheldrick, 1990)'
_diffrn_ambient_temperature 200(2)
_diffrn_measured_fraction_theta_full 0.997
_diffrn_measured_fraction_theta_max 0.997
_diffrn_measurement_device_type CCD
_diffrn_measurement_method ' \f and \w scans with CCD '
_diffrn_radiation_monochromator graphite
_diffrn_radiation_source 'fine-focus sealed tube'
_diffrn_radiation_type MoK\a
_diffrn_radiation_wavelength 0.71073
_diffrn_reflns_av_R_equivalents 0.1115
_diffrn_reflns_av_sigmaI/netI 0.0509
_diffrn_reflns_limit_h_max 12
_diffrn_reflns_limit_h_min -12
_diffrn_reflns_limit_k_max 22
_diffrn_reflns_limit_k_min -22
_diffrn_reflns_limit_l_max 23
_diffrn_reflns_limit_l_min -23
_diffrn_reflns_number 68559
_diffrn_reflns_theta_full 27.49
_diffrn_reflns_theta_max 27.49
_diffrn_reflns_theta_min 3.06
_diffrn_standards_decay_% 0.00
_diffrn_standards_interval_count 0
_diffrn_standards_interval_time 0
_diffrn_standards_number 0
_exptl_absorpt_coefficient_mu 4.188
_exptl_absorpt_correction_T_max 0.626
_exptl_absorpt_correction_T_min 0.429
_exptl_absorpt_correction_type integration
_exptl_absorpt_process_details
;
Gaussian integration (Coppens, 1970)
;
_exptl_crystal_colour orange
_exptl_crystal_density_diffrn 1.789
_exptl_crystal_density_method 'not measured'
_exptl_crystal_description prism
_exptl_crystal_F_000 1680
_exptl_crystal_size_max 0.27
_exptl_crystal_size_mid 0.15
_exptl_crystal_size_min 0.15
_refine_diff_density_max 0.356
_refine_diff_density_min -0.400
_refine_diff_density_rms 0.045
_refine_ls_extinction_method none
_refine_ls_goodness_of_fit_ref 0.984
_refine_ls_hydrogen_treatment mixed
_refine_ls_matrix_type full
_refine_ls_number_parameters 339
_refine_ls_number_reflns 7263
_refine_ls_number_restraints 12
_refine_ls_restrained_S_all 0.983
_refine_ls_R_factor_all 0.0622
_refine_ls_R_factor_gt 0.0363
_refine_ls_shift/su_max 0.083
_refine_ls_shift/su_mean 0.007
_refine_ls_structure_factor_coef Fsqd
_refine_ls_weighting_details 'calc w=1/[\s^2^(Fo^2^)+(0.0486P)^2^+0.4714P] where P=(Fo^2^+2Fc^2^)/3'
_refine_ls_weighting_scheme calc
_refine_ls_wR_factor_gt 0.0812
_refine_ls_wR_factor_ref 0.0926
_reflns_number_gt 5450
_reflns_number_total 7263
_reflns_threshold_expression >2sigma(I)
_cod_data_source_file om700615w-file003.cif
_cod_data_source_block c:mks60b
_cod_original_cell_volume 3174.5(11)
_cod_original_sg_symbol_H-M P21/c
_cod_database_code 4073774

loop_
_symmetry_equiv_pos_as_xyz
'x, y, z'
'-x, y+1/2, -z+1/2'
'-x, -y, -z'
'x, -y-1/2, z-1/2'

loop_
_atom_site_label
_atom_site_type_symbol
_atom_site_fract_x
_atom_site_fract_y
_atom_site_fract_z
_atom_site_U_iso_or_equiv
_atom_site_adp_type
_atom_site_occupancy
_atom_site_symmetry_multiplicity
_atom_site_calc_flag
_atom_site_refinement_flags
Ta1 Ta 0.496497(18) 0.461746(10) 0.193926(10) 0.0435(3) Uani 1 1 d .
Cl1 Cl 0.62408(12) 0.56793(7) 0.15447(7) 0.0524(4) Uani 1 1 d .
C1 C 0.2428(7) 0.3229(4) 0.0123(3) 0.0686(15) Uani 1 1 d .
H1A H 0.1499 0.3074 -0.0075 0.103 Uiso 0.50 1 calc PR
H1B H 0.2935 0.2787 0.0342 0.103 Uiso 0.50 1 calc PR
H1C H 0.2885 0.3434 -0.0273 0.103 Uiso 0.50 1 calc PR
H1D H 0.3380 0.3123 0.0071 0.103 Uiso 0.50 1 calc PR
H1E H 0.1944 0.3410 -0.0346 0.103 Uiso 0.50 1 calc PR
H1F H 0.1994 0.2763 0.0269 0.103 Uiso 0.50 1 calc PR
B1 B 0.2748(6) 0.5352(3) 0.3691(3) 0.0517(13) Uani 1 1 d .
Cl2 Cl 0.68012(12) 0.37448(7) 0.23467(7) 0.0546(4) Uani 1 1 d .
C2 C 0.2374(5) 0.3835(3) 0.0708(3) 0.0624(13) Uani 1 1 d .
H2A H 0.1840 0.4272 0.0484 0.075 Uiso 1 1 calc R
H2B H 0.1885 0.3626 0.1097 0.075 Uiso 1 1 calc R
Cl3 Cl 0.0272(3) 0.38932(18) 0.4712(2) 0.1513(12) Uani 1 1 d .
C3 C 0.3737(5) 0.4117(3) 0.1056(3) 0.0484(11) Uani 1 1 d .
Cl4 Cl -0.1779(3) 0.27352(18) 0.4613(2) 0.1419(10) Uani 1 1 d .
C4 C 0.4999(5) 0.4161(3) 0.0913(3) 0.0510(11) Uani 1 1 d .
Cl5 Cl -0.0199(2) 0.26097(19) 0.16492(16) 0.1300(9) Uani 1 1 d .
C5 C 0.5809(7) 0.3949(4) 0.0319(3) 0.0762(17) Uani 1 1 d .
H5A H 0.5714 0.3394 0.0240 0.091 Uiso 1 1 calc R
H5B H 0.5386 0.4199 -0.0139 0.091 Uiso 1 1 calc R
Cl6 Cl 0.0910(3) 0.23107(18) 0.31791(16) 0.1337(10) Uani 1 1 d .
C6 C 0.7260(8) 0.4129(6) 0.0420(4) 0.106(3) Uani 1 1 d .
H6A H 0.7660 0.3957 -0.0009 0.160 Uiso 0.50 1 calc PR
H6B H 0.7713 0.3870 0.0860 0.160 Uiso 0.50 1 calc PR
H6C H 0.7383 0.4679 0.0478 0.160 Uiso 0.50 1 calc PR
H6D H 0.7510 0.4380 0.0895 0.160 Uiso 0.50 1 calc PR
H6E H 0.7458 0.4468 0.0026 0.160 Uiso 0.50 1 calc PR
H6F H 0.7788 0.3659 0.0408 0.160 Uiso 0.50 1 calc PR
C7 C -0.1418(10) 0.3671(5) 0.4400(5) 0.112(3) Uani 1 1 d U
H7A H -0.1600 0.3743 0.3862 0.134 Uiso 1 1 calc R
H7B H -0.2023 0.4018 0.4629 0.134 Uiso 1 1 calc R
C8 C -0.0161(10) 0.2793(8) 0.2603(6) 0.165(6) Uani 1 1 d U
H8A H 0.0041 0.3340 0.2687 0.198 Uiso 1 1 calc R
H8B H -0.1087 0.2702 0.2727 0.198 Uiso 1 1 calc R
S11 S 0.60411(12) 0.50442(7) 0.33180(7) 0.0480(4) Uani 1 1 d .
N11 N 0.3886(4) 0.5937(2) 0.3629(2) 0.0515(10) Uani 1 1 d .
C11 C 0.5167(5) 0.5863(3) 0.3469(3) 0.0482(11) Uani 1 1 d .
N12 N 0.5684(4) 0.6568(2) 0.3425(2) 0.0525(10) Uani 1 1 d .
C12 C 0.3617(6) 0.6712(3) 0.3666(3) 0.0572(13) Uani 1 1 d .
H12 H 0.2786 0.6931 0.3765 0.069 Uiso 1 1 calc R
C13 C 0.4715(6) 0.7092(3) 0.3539(3) 0.0582(13) Uani 1 1 d .
H13 H 0.4812 0.7629 0.3529 0.070 Uiso 1 1 calc R
C14 C 0.7081(6) 0.6736(3) 0.3290(3) 0.0635(14) Uani 1 1 d .
H14A H 0.7214 0.7288 0.3282 0.095 Uiso 0.50 1 calc PR
H14B H 0.7227 0.6520 0.2816 0.095 Uiso 0.50 1 calc PR
H14C H 0.7733 0.6512 0.3681 0.095 Uiso 0.50 1 calc PR
H14D H 0.7569 0.6259 0.3237 0.095 Uiso 0.50 1 calc PR
H14E H 0.7556 0.7026 0.3703 0.095 Uiso 0.50 1 calc PR
H14F H 0.7050 0.7035 0.2838 0.095 Uiso 0.50 1 calc PR
S21 S 0.32635(12) 0.38785(7) 0.25076(6) 0.0478(4) Uani 1 1 d .
N21 N 0.3328(4) 0.4538(2) 0.3890(2) 0.0513(10) Uani 1 1 d .
C21 C 0.3614(5) 0.3961(3) 0.3454(3) 0.0484(11) Uani 1 1 d .
N22 N 0.4217(4) 0.3398(2) 0.3891(2) 0.0538(10) Uani 1 1 d .
C22 C 0.3776(6) 0.4334(3) 0.4606(3) 0.0577(13) Uani 1 1 d .
H22 H 0.3705 0.4635 0.5028 0.069 Uiso 1 1 calc R
C23 C 0.4329(6) 0.3639(3) 0.4610(3) 0.0611(14) Uani 1 1 d .
H23 H 0.4725 0.3364 0.5030 0.073 Uiso 1 1 calc R
C24 C 0.4670(6) 0.2673(3) 0.3631(3) 0.0654(14) Uani 1 1 d .
H24A H 0.5072 0.2366 0.4051 0.098 Uiso 0.50 1 calc PR
H24B H 0.5353 0.2762 0.3304 0.098 Uiso 0.50 1 calc PR
H24C H 0.3889 0.2402 0.3364 0.098 Uiso 0.50 1 calc PR
H24D H 0.4471 0.2654 0.3094 0.098 Uiso 0.50 1 calc PR
H24E H 0.4190 0.2258 0.3842 0.098 Uiso 0.50 1 calc PR
H24F H 0.5653 0.2618 0.3782 0.098 Uiso 0.50 1 calc PR
S31 S 0.32825(12) 0.57600(7) 0.19087(7) 0.0487(4) Uani 1 1 d .
N31 N 0.1711(4) 0.5339(2) 0.2983(2) 0.0528(10) Uani 1 1 d .
C31 C 0.1841(5) 0.5479(3) 0.2274(3) 0.0504(11) Uani 1 1 d .
N32 N 0.0589(4) 0.5399(3) 0.1875(3) 0.0582(11) Uani 1 1 d .
C32 C 0.0350(5) 0.5157(3) 0.3012(3) 0.0614(14) Uani 1 1 d .
H32 H -0.0027 0.5029 0.3443 0.074 Uiso 1 1 calc R
C33 C -0.0330(6) 0.5195(4) 0.2338(4) 0.0676(15) Uani 1 1 d .
H33 H -0.1274 0.5098 0.2200 0.081 Uiso 1 1 calc R
C34 C 0.0242(6) 0.5542(4) 0.1090(3) 0.0718(16) Uani 1 1 d .
H34A H -0.0730 0.5441 0.0940 0.108 Uiso 0.50 1 calc PR
H34B H 0.0784 0.5209 0.0817 0.108 Uiso 0.50 1 calc PR
H34C H 0.0438 0.6074 0.0986 0.108 Uiso 0.50 1 calc PR
H34D H 0.1058 0.5708 0.0889 0.108 Uiso 0.50 1 calc PR
H34E H -0.0455 0.5940 0.1011 0.108 Uiso 0.50 1 calc PR
H34F H -0.0110 0.5075 0.0843 0.108 Uiso 0.50 1 calc PR
H1B1 H 0.216(5) 0.556(3) 0.416(3) 0.050 Uiso 1 1 d .

loop_
_atom_site_aniso_label
_atom_site_aniso_U_11
_atom_site_aniso_U_22
_atom_site_aniso_U_33
_atom_site_aniso_U_23
_atom_site_aniso_U_13
_atom_site_aniso_U_12
Ta1 0.0453(3) 0.0431(3) 0.0411(3) 0.00063(8) 0.00239(8) -0.00063(8)
Cl1 0.0519(7) 0.0509(7) 0.0536(7) 0.0048(5) 0.0050(5) -0.0049(5)
C1 0.077(4) 0.070(4) 0.055(3) -0.007(3) -0.005(3) -0.011(3)
B1 0.051(3) 0.056(3) 0.049(3) -0.002(3) 0.008(2) 0.004(2)
Cl2 0.0548(7) 0.0512(7) 0.0557(7) -0.0012(5) 0.0006(5) 0.0079(5)
C2 0.056(3) 0.067(3) 0.062(3) -0.006(3) -0.001(2) -0.006(2)
Cl3 0.140(2) 0.140(2) 0.168(3) 0.039(2) -0.001(2) -0.0253(18)
C3 0.055(3) 0.045(2) 0.044(2) -0.0016(19) 0.001(2) -0.001(2)
Cl4 0.1028(16) 0.142(2) 0.184(3) 0.019(2) 0.0290(17) -0.0086(15)
C4 0.060(3) 0.046(3) 0.045(3) -0.001(2) 0.003(2) -0.001(2)
Cl5 0.0664(11) 0.187(3) 0.136(2) 0.0005(19) 0.0097(12) -0.0067(13)
C5 0.077(4) 0.099(5) 0.056(3) -0.014(3) 0.018(3) -0.011(3)
Cl6 0.1145(17) 0.163(2) 0.128(2) 0.0479(18) 0.0303(15) 0.0094(16)
C6 0.079(5) 0.167(9) 0.077(5) -0.018(5) 0.029(4) 0.006(5)
C7 0.134(7) 0.126(7) 0.075(5) -0.003(5) 0.011(5) 0.035(6)
C8 0.098(7) 0.256(16) 0.132(9) -0.055(9) -0.011(6) 0.074(8)
S11 0.0491(7) 0.0459(7) 0.0470(7) -0.0004(5) 0.0000(5) 0.0013(5)
N11 0.053(2) 0.050(2) 0.049(2) -0.0013(18) -0.0010(18) 0.0027(17)
C11 0.052(3) 0.048(3) 0.044(3) 0.001(2) 0.001(2) -0.002(2)
N12 0.059(2) 0.049(2) 0.048(2) 0.0012(18) 0.0019(18) -0.0064(18)
C12 0.064(3) 0.050(3) 0.055(3) -0.004(2) -0.001(2) 0.010(2)
C13 0.072(3) 0.044(3) 0.055(3) 0.001(2) -0.003(2) 0.004(2)
C14 0.067(3) 0.059(3) 0.063(3) 0.001(3) 0.004(3) -0.012(3)
S21 0.0515(7) 0.0473(7) 0.0434(6) 0.0009(5) 0.0026(5) -0.0053(5)
N21 0.052(2) 0.055(2) 0.047(2) 0.0014(18) 0.0055(18) -0.0059(18)
C21 0.048(2) 0.050(3) 0.045(3) 0.003(2) 0.002(2) -0.006(2)
N22 0.062(2) 0.049(2) 0.050(2) 0.0077(19) 0.0033(19) -0.0081(19)
C22 0.063(3) 0.064(3) 0.044(3) 0.002(2) 0.004(2) -0.009(2)
C23 0.076(3) 0.058(3) 0.046(3) 0.006(2) -0.001(2) -0.011(3)
C24 0.083(4) 0.051(3) 0.059(3) 0.006(2) 0.000(3) 0.005(3)
S31 0.0483(6) 0.0488(7) 0.0479(7) 0.0037(5) 0.0026(5) 0.0028(5)
N31 0.048(2) 0.056(2) 0.054(2) 0.0013(19) 0.0056(18) 0.0014(17)
C31 0.046(2) 0.053(3) 0.052(3) 0.000(2) 0.004(2) 0.009(2)
N32 0.050(2) 0.063(3) 0.059(3) 0.004(2) -0.0017(19) 0.0030(19)
C32 0.047(3) 0.069(3) 0.070(4) 0.007(3) 0.012(2) 0.000(2)
C33 0.044(3) 0.080(4) 0.077(4) 0.009(3) 0.005(3) -0.002(2)
C34 0.062(3) 0.089(4) 0.058(3) 0.004(3) -0.012(3) 0.009(3)

loop_
_atom_type_symbol
_atom_type_description
_atom_type_scat_dispersion_real
_atom_type_scat_dispersion_imag
_atom_type_scat_source
C C 0.0033 0.0016 'International Tables Vol C Tables 4.2.6.8 and 6.1.1.4'
H H 0.0000 0.0000 'International Tables Vol C Tables 4.2.6.8 and 6.1.1.4'
B B 0.0013 0.0007 'International Tables Vol C Tables 4.2.6.8 and 6.1.1.4'
N N 0.0061 0.0033 'International Tables Vol C Tables 4.2.6.8 and 6.1.1.4'
S S 0.1246 0.1234 'International Tables Vol C Tables 4.2.6.8 and 6.1.1.4'
Cl Cl 0.1484 0.1585 'International Tables Vol C Tables 4.2.6.8 and 6.1.1.4'
Ta Ta -0.7052 6.5227 'International Tables Vol C Tables 4.2.6.8 and 6.1.1.4'

loop_
_exptl_crystal_face_index_h
_exptl_crystal_face_index_k
_exptl_crystal_face_index_l
_exptl_crystal_face_perp_dist
1 0 0 0.130
-1 0 0 0.140
0 1 0 0.070
0 -1 0 0.080
0 0 1 0.070
0 0 -1 0.080
0 9 8 0.066

loop_
_geom_angle_atom_site_label_1
_geom_angle_atom_site_label_2
_geom_angle_atom_site_label_3
_geom_angle
C4 Ta1 C3 37.05(19)
C4 Ta1 Cl2 85.86(14)
C3 Ta1 Cl2 107.73(14)
C4 Ta1 Cl1 87.11(14)
C3 Ta1 Cl1 111.38(14)
Cl2 Ta1 Cl1 100.42(5)
C4 Ta1 S21 106.43(14)
C3 Ta1 S21 75.49(14)
Cl2 Ta1 S21 93.62(4)
Cl1 Ta1 S21 161.22(4)
C4 Ta1 S31 111.98(14)
C3 Ta1 S31 90.45(14)
Cl2 Ta1 S31 161.33(4)
Cl1 Ta1 S31 76.00(4)
S21 Ta1 S31 86.71(4)
C4 Ta1 S11 155.58(14)
C3 Ta1 S11 162.75(14)
Cl2 Ta1 S11 72.93(4)
Cl1 Ta1 S11 85.04(4)
S21 Ta1 S11 87.26(4)
S31 Ta1 S11 88.45(4)
N11 B1 N31 110.7(4)
N11 B1 N21 112.3(4)
N31 B1 N21 111.3(4)
C3 C2 C1 114.5(5)
C4 C3 C2 139.6(5)
C4 C3 Ta1 70.3(3)
C2 C3 Ta1 150.1(4)
C3 C4 C5 139.1(5)
C3 C4 Ta1 72.6(3)
C5 C4 Ta1 148.3(4)
C6 C5 C4 118.3(6)
Cl3 C7 Cl4 110.9(5)
Cl6 C8 Cl5 118.0(6)
C11 S11 Ta1 103.98(16)
C11 N11 C12 107.3(4)
C11 N11 B1 132.2(4)
C12 N11 B1 120.2(4)
N12 C11 N11 107.5(4)
N12 C11 S11 123.7(4)
N11 C11 S11 128.7(4)
C11 N12 C13 109.3(4)
C11 N12 C14 124.7(4)
C13 N12 C14 126.0(4)
C13 C12 N11 108.6(5)
C12 C13 N12 107.3(5)
C21 S21 Ta1 109.15(16)
C21 N21 C22 107.8(4)
C21 N21 B1 130.6(4)
C22 N21 B1 121.3(4)
N21 C21 N22 108.0(4)
N21 C21 S21 129.1(4)
N22 C21 S21 122.8(4)
C21 N22 C23 108.2(4)
C21 N22 C24 125.1(4)
C23 N22 C24 126.8(5)
C23 C22 N21 108.6(5)
C22 C23 N22 107.4(5)
C31 S31 Ta1 109.33(17)
C31 N31 C32 107.7(4)
C31 N31 B1 132.1(4)
C32 N31 B1 120.2(4)
N31 C31 N32 107.3(4)
N31 C31 S31 128.4(4)
N32 C31 S31 124.2(4)
C31 N32 C33 109.1(5)
C31 N32 C34 126.0(5)
C33 N32 C34 124.9(5)
C33 C32 N31 108.6(5)
C32 C33 N32 107.3(5)

loop_
_geom_bond_atom_site_label_1
_geom_bond_atom_site_label_2
_geom_bond_distance
Ta1 C4 2.056(5)
Ta1 C3 2.084(5)
Ta1 Cl2 2.4180(13)
Ta1 Cl1 2.4234(12)
Ta1 S21 2.4739(13)
Ta1 S31 2.6071(13)
Ta1 S11 2.7149(14)
C1 C2 1.522(8)
B1 N11 1.544(7)
B1 N31 1.542(7)
B1 N21 1.566(7)
C2 C3 1.495(7)
Cl3 C7 1.737(10)
C3 C4 1.315(7)
Cl4 C7 1.741(10)
C4 C5 1.492(8)
Cl5 C8 1.778(11)
C5 C6 1.459(10)
Cl6 C8 1.629(11)
S11 C11 1.724(5)
N11 C11 1.349(6)
N11 C12 1.392(6)
C11 N12 1.349(6)
N12 C13 1.368(7)
N12 C14 1.471(7)
C12 C13 1.326(8)
S21 C21 1.733(5)
N21 C21 1.348(6)
N21 C22 1.378(7)
C21 N22 1.360(6)
N22 C23 1.377(7)
N22 C24 1.456(7)
C22 C23 1.338(8)
S31 C31 1.733(5)
N31 C31 1.351(7)
N31 C32 1.394(7)
C31 N32 1.357(6)
N32 C33 1.379(8)
N32 C34 1.458(8)
C32 C33 1.327(8)
